data_7128974
loop_
_publ_author_name
'Bhat, Aabid'
'Tucker, Nathan'
'Lin, Jian-Bin'
'Grover, Huck'

_publ_section_title
;
 Stereoselective copper-catalyzed heteroarene C-H
 functionalization/Michael-type annulation cascade with \a-diazocarbonyls.
;
_journal_issue 81
_journal_name_full 'Chemical communications (Cambridge, England)'
_journal_page_first 10556
_journal_page_last 10559
_journal_paper_doi 10.1039/d1cc04590c
_journal_volume 57
_journal_year 2021
_chemical_formula_moiety 'C22 H25 N O7'
_chemical_formula_sum 'C22 H25 N O7'
_chemical_formula_weight 415.43
_space_group_crystal_system triclinic
_space_group_IT_number 2
_space_group_name_Hall '-P 1'
_space_group_name_H-M_alt 'P -1'
_atom_sites_solution_hydrogens geom
_atom_sites_solution_primary dual
_audit_creation_date 2020-01-28
_audit_creation_method
;
Olex2 1.2
(compiled 2018.05.29 svn.r3508 for OlexSys, GUI svn.r5506)
;
_audit_update_record
;
2021-08-04 deposited with the CCDC.	2021-09-20 downloaded from the CCDC.
;
_cell_angle_alpha 70.006(2)
_cell_angle_beta 77.003(2)
_cell_angle_gamma 88.377(3)
_cell_formula_units_Z 2
_cell_length_a 8.1806(3)
_cell_length_b 11.5207(3)
_cell_length_c 12.2742(2)
_cell_measurement_reflns_used 15941
_cell_measurement_temperature 173(2)
_cell_measurement_theta_max 76.5000
_cell_measurement_theta_min 4.0820
_cell_volume 1057.73(5)
_computing_cell_refinement 'CrysAlisPro 1.171.40.68a (Rigaku OD, 2019)'
_computing_data_collection 'CrysAlisPro 1.171.40.68a (Rigaku OD, 2019)'
_computing_data_reduction 'CrysAlisPro 1.171.40.68a (Rigaku OD, 2019)'
_computing_molecular_graphics 'Olex2 (Dolomanov et al., 2009)'
_computing_publication_material 'Olex2 (Dolomanov et al., 2009)'
_computing_structure_refinement 'XL (Sheldrick, 2008)'
_computing_structure_solution 'ShelXT (Sheldrick, 2015)'
_diffrn_ambient_environment N~2~
_diffrn_ambient_temperature 173(2)
_diffrn_detector 'Hybrid Pixel Array Detector'
_diffrn_detector_area_resol_mean 10.0000
_diffrn_detector_type HyPix
_diffrn_measured_fraction_theta_full 1.000
_diffrn_measured_fraction_theta_max 0.987
_diffrn_measurement_details
;
List of Runs (angles in degrees, time in seconds):

  # Type    Start    End  Width  t~exp~   \w     \q     \k     \f   Frames
#--------------------------------------------------------------------------
  1  \w     95.00 178.00   0.50    0.50    --  107.75  45.00  30.00  166
  2  \w     95.00 178.00   0.50    0.50    --  107.75  45.00 -30.00  166
  3  \w     95.00 178.00   0.50    0.50    --  107.75  30.00   0.00  166
  4  \w     95.00 178.00   0.50    0.50    --  107.75  45.00 -60.00  166
  5  \w     33.00 122.00   0.50    0.05    --   47.95  13.00  92.00  178
  6  \w     93.00 178.00   0.50    0.50    --  107.75  13.00  92.00  170
  7  \w     95.00 178.00   0.50    0.50    --  107.75  45.00-120.00  166
  8  \w     95.00 178.00   0.50    0.50    --  107.75  45.00-180.00  166
  9  \w     94.00 178.00   0.50    0.50    --  107.75  15.00-180.00  168
 10  \w    -59.00  25.00   0.50    0.05    --  -47.95  57.00 -30.00  168
 11  \w    -16.00  28.00   0.50    0.05    --  -47.95  19.00-150.00   88
 12  \w    -16.00  28.00   0.50    0.05    --  -47.95  19.00-120.00   88
 13  \w    -43.00 -14.00   0.50    0.50    --  -86.25  45.00  60.00   58
 14  \w    -11.00  27.00   0.50    0.05    --  -47.95  13.00  92.00   76
 15  \w     35.00 112.00   0.50    0.50    --  107.75-125.00 120.00  154
 16  \w     35.00 112.00   0.50    0.50    --  107.75-125.00 150.00  154
 17  \w     35.00 107.00   0.50    0.50    --  107.75-102.00  14.36  144
 18  \w     35.00 112.00   0.50    0.50    --  107.75-125.00 -30.00  154
 19  \w     35.00 106.00   0.50    0.50    --  107.75 -94.00 -30.00  142
 20  \w     35.00 112.00   0.50    0.50    --  107.75-125.00-120.00  154
 21  \w     35.00 112.00   0.50    0.50    --  107.75-125.00-180.00  154
 22  \w     35.00 106.00   0.50    0.50    --  107.75 -94.00-129.37  142
 23  \w     35.00 106.00   0.50    0.50    --  107.75 -94.00-120.00  142
 24  \w     35.00 106.00   0.50    0.50    --  107.75 -94.00 -90.00  142
 25  \w     35.00 106.00   0.50    0.50    --  107.75 -94.00 -60.00  142
 26  \w     35.00 106.00   0.50    0.50    --  107.75 -94.00  30.00  142
 27  \w     35.00 106.00   0.50    0.50    --  107.75 -94.00  90.00  142
 28  \w     35.00 106.00   0.50    0.50    --  107.75 -94.00 120.00  142
 29  \w     35.00 131.00   0.50    0.50    --  107.75 -77.00 120.00  192
 30  \w     35.00  79.00   0.50    0.50    --  107.75 -61.00 150.00   88
 31  \w     35.00  79.00   0.50    0.50    --  107.75 -61.00 120.00   88
 32  \w     35.00  79.00   0.50    0.50    --  107.75 -61.00  30.00   88
 33  \w     35.00  79.00   0.50    0.50    --  107.75 -61.00   0.00   88
 34  \w     35.00  79.00   0.50    0.50    --  107.75 -61.00 -60.00   88
 35  \w     35.00  79.00   0.50    0.50    --  107.75 -61.00-120.00   88
 36  \w    -26.00  25.00   0.50    0.05    --   47.95 -13.00 -79.00  102
 37  \w    -26.00  30.00   0.50    0.05    --   47.95 -19.00 150.00  112
 38  \w     95.00 178.00   0.50    0.50    --  107.75 125.00  60.00  166
 39  \w   -122.00 -33.00   0.50    0.05    --  -47.95 -13.00 -79.00  178
 40  \w   -120.00 -25.00   0.50    0.05    --  -47.95 -77.00 -30.00  190
 41  \w   -120.00 -25.00   0.50    0.05    --  -47.95 -77.00 150.00  190
 42  \w   -120.00 -25.00   0.50    0.05    --  -47.95 -77.00  60.00  190
 43  \w   -120.00 -25.00   0.50    0.05    --  -47.95 -77.00 -90.00  190
 44  \w   -120.00 -25.00   0.50    0.05    --  -47.95 -77.00-120.00  190
 45  \w   -120.00 -25.00   0.50    0.05    --  -47.95 -77.00-180.00  190
 46  \w   -120.00 -51.00   0.50    0.05    --  -47.95 -77.00  90.00  138
 47  \w    -86.00 -13.00   0.50    0.05    --  -47.95 125.00-180.00  146
 48  \w    -86.00 -13.00   0.50    0.50    --  -86.25 125.00  90.00  146
 49  \w   -161.00 -71.00   0.50    0.50    --  -86.25 -13.00 -79.00  180
;
_diffrn_measurement_device 'four-circle diffractometer'
_diffrn_measurement_device_type 'XtaLAB Synergy, Dualflex, HyPix'
_diffrn_measurement_method '\w scans'
_diffrn_orient_matrix_type 'CrysAlisPro convention (1999,Acta A55,543-557)'
_diffrn_orient_matrix_UB_11 -0.1022263000
_diffrn_orient_matrix_UB_12 0.1168168000
_diffrn_orient_matrix_UB_13 -0.0240958000
_diffrn_orient_matrix_UB_21 -0.1503993000
_diffrn_orient_matrix_UB_22 -0.0756821000
_diffrn_orient_matrix_UB_23 -0.0026572000
_diffrn_orient_matrix_UB_31 -0.0662513000
_diffrn_orient_matrix_UB_32 -0.0305242000
_diffrn_orient_matrix_UB_33 0.1350541000
_diffrn_radiation_monochromator mirror
_diffrn_radiation_probe x-ray
_diffrn_radiation_type CuK\a
_diffrn_radiation_wavelength 1.54184
_diffrn_reflns_av_R_equivalents 0.0554
_diffrn_reflns_av_unetI/netI 0.0298
_diffrn_reflns_Laue_measured_fraction_full 1.000
_diffrn_reflns_Laue_measured_fraction_max 0.987
_diffrn_reflns_limit_h_max 10
_diffrn_reflns_limit_h_min -10
_diffrn_reflns_limit_k_max 14
_diffrn_reflns_limit_k_min -14
_diffrn_reflns_limit_l_max 15
_diffrn_reflns_limit_l_min -13
_diffrn_reflns_number 26839
_diffrn_reflns_point_group_measured_fraction_full 1.000
_diffrn_reflns_point_group_measured_fraction_max 0.987
_diffrn_reflns_theta_full 67.684
_diffrn_reflns_theta_max 77.442
_diffrn_reflns_theta_min 3.937
_diffrn_source 'micro-focus sealed X-ray tube'
_diffrn_source_type 'PhotonJet (Cu) X-ray Source'
_exptl_absorpt_coefficient_mu 0.812
_exptl_absorpt_correction_T_max 1.00000
_exptl_absorpt_correction_T_min 0.57610
_exptl_absorpt_correction_type multi-scan
_exptl_absorpt_process_details
;
CrysAlisPro 1.171.40.68a (Rigaku Oxford Diffraction, 2019)
Empirical absorption correction using spherical harmonics,
 implemented in SCALE3 ABSPACK scaling algorithm.
;
_exptl_crystal_colour colourless
_exptl_crystal_colour_primary colourless
_exptl_crystal_density_diffrn 1.304
_exptl_crystal_description block
_exptl_crystal_F_000 440
_exptl_crystal_size_max 0.18
_exptl_crystal_size_mid 0.13
_exptl_crystal_size_min 0.1
_refine_diff_density_max 0.171
_refine_diff_density_min -0.238
_refine_diff_density_rms 0.049
_refine_ls_extinction_method none
_refine_ls_goodness_of_fit_ref 1.079
_refine_ls_hydrogen_treatment constr
_refine_ls_matrix_type full
_refine_ls_number_parameters 287
_refine_ls_number_reflns 4446
_refine_ls_number_restraints 1
_refine_ls_restrained_S_all 1.080
_refine_ls_R_factor_all 0.0434
_refine_ls_R_factor_gt 0.0402
_refine_ls_shift/su_max 0.000
_refine_ls_shift/su_mean 0.000
_refine_ls_structure_factor_coef Fsqd
_refine_ls_weighting_details 'w=1/[\s^2^(Fo^2^)+(0.0574P)^2^+0.1941P] where P=(Fo^2^+2Fc^2^)/3'
_refine_ls_weighting_scheme calc
_refine_ls_wR_factor_gt 0.1089
_refine_ls_wR_factor_ref 0.1122
_reflns_Friedel_coverage 0.000
_reflns_number_gt 4027
_reflns_number_total 4446
_reflns_threshold_expression 'I > 2\s(I)'
_cod_data_source_file d1cc04590c2.cif
_cod_data_source_block nt186_173k
_cod_depositor_comments 'Adding full bibliography for 7128973--7128976.cif.'
_cod_database_code 7128974
_shelx_shelxl_version_number 2018/3
_chemical_oxdiff_formula C22H25NO7
_shelx_space_group_comment
;
The symmetry employed for this shelxl refinement is uniquely defined
by the following loop, which should always be used as a source of
symmetry information in preference to the above space-group names.
They are only intended as comments.
;
_shelx_estimated_absorpt_t_max 0.923
_shelx_estimated_absorpt_t_min 0.868
_diffrn_oxdiff_digest_frames
;
0121c51874c7844028688461a791bd7cd70003248d0
;
_reflns_odcompleteness_completeness 99.82
_reflns_odcompleteness_iscentric 1
_reflns_odcompleteness_theta 74.33
_olex2_refinement_description
;
1. Fixed Uiso
 At 1.2 times of:
  All C(H) groups, All C(H,H) groups, All C(H,H,H,H) groups
 At 1.5 times of:
  All C(H,H,H) groups
2. Restrained distances
 C18-C19 \\sim C18-C19A
 with sigma of 0.02
3. Others
 Sof(H18C)=Sof(H18D)=Sof(C19A)=Sof(H19D)=Sof(H19E)=Sof(H19F)=1-FVAR(1)
 Sof(H18A)=Sof(H18B)=Sof(C19)=Sof(H19A)=Sof(H19B)=Sof(H19C)=FVAR(1)
4.a Secondary CH2 refined with riding coordinates:
 C11(H11A,H11B), C15(H15A,H15B), C18(H18A,H18B), C18(H18C,H18D)
4.b Aromatic/amide H refined with riding coordinates:
 C2(H2), C3(H3), C5(H5), C20(H20)
4.c Idealised Me refined as rotating group:
 C12(H12A,H12B,H12C), C13(H13A,H13B,H13C), C16(H16A,H16B,H16C), C19(H19A,H19B,
 H19C), C19A(H19D,H19E,H19F), C22(H22A,H22B,H22C)
;
_olex2_submission_special_instructions 'No special instructions were received'
_oxdiff_exptl_absorpt_empirical_details
;
Empirical correction (ABSPACK) includes:
- Absorption correction using spherical harmonics
- Frame scaling
;
_oxdiff_exptl_absorpt_empirical_full_max 1.728
_oxdiff_exptl_absorpt_empirical_full_min 0.647

loop_
_space_group_symop_operation_xyz
'x, y, z'
'-x, -y, -z'

loop_
_atom_site_label
_atom_site_type_symbol
_atom_site_fract_x
_atom_site_fract_y
_atom_site_fract_z
_atom_site_U_iso_or_equiv
_atom_site_adp_type
_atom_site_occupancy
_atom_site_site_symmetry_order
_atom_site_calc_flag
_atom_site_refinement_flags_posn
_atom_site_refinement_flags_adp
_atom_site_refinement_flags_occupancy
_atom_site_disorder_assembly
_atom_site_disorder_group
O1 O 0.07596(13) 0.13857(9) 1.00429(8) 0.0467(2) Uani 1 1 d . . . . .
O2 O 0.48833(12) 0.18842(9) 0.31923(8) 0.0425(2) Uani 1 1 d . . . . .
O3 O 0.71382(11) 0.13189(8) 0.39688(8) 0.0381(2) Uani 1 1 d . . . . .
O4 O 0.87381(11) 0.37405(8) 0.43714(8) 0.0381(2) Uani 1 1 d . . . . .
O5 O 0.86935(11) 0.37552(9) 0.25357(8) 0.0396(2) Uani 1 1 d . . . . .
O6 O 0.30939(11) 0.61771(9) 0.20549(7) 0.0396(2) Uani 1 1 d . . . . .
O7 O 0.51148(12) 0.64316(10) 0.04056(8) 0.0467(2) Uani 1 1 d . . . . .
N1 N 0.37360(12) 0.35020(9) 0.52982(8) 0.0289(2) Uani 1 1 d . . . . .
C1 C 0.28198(14) 0.30909(10) 0.64552(9) 0.0281(2) Uani 1 1 d . . . . .
C2 C 0.11822(15) 0.33116(11) 0.69511(10) 0.0320(2) Uani 1 1 d . . . . .
H2 H 0.051088 0.385102 0.647779 0.038 Uiso 1 1 calc R . . . .
C3 C 0.05810(15) 0.27139(11) 0.81560(11) 0.0359(3) Uani 1 1 d . . . . .
H3 H -0.052618 0.284897 0.852113 0.043 Uiso 1 1 calc R . . . .
C4 C 0.15676(16) 0.19087(11) 0.88581(10) 0.0350(3) Uani 1 1 d . . . . .
C5 C 0.31763(15) 0.16725(11) 0.83742(10) 0.0329(2) Uani 1 1 d . . . . .
H5 H 0.382975 0.112334 0.885570 0.040 Uiso 1 1 calc R . . . .
C6 C 0.38263(14) 0.22721(10) 0.71388(10) 0.0289(2) Uani 1 1 d . . . . .
C7 C 0.53805(14) 0.21877(10) 0.63534(10) 0.0293(2) Uani 1 1 d . . . . .
C8 C 0.52485(14) 0.29496(10) 0.52412(10) 0.0283(2) Uani 1 1 d . . . . .
C9 C 0.61322(14) 0.32554(10) 0.39500(10) 0.0292(2) Uani 1 1 d . . . . .
C10 C 0.50688(14) 0.42721(10) 0.33076(10) 0.0301(2) Uani 1 1 d . . . . .
C11 C 0.34535(14) 0.43325(11) 0.41733(9) 0.0310(2) Uani 1 1 d . . . . .
H11A H 0.328748 0.518304 0.418497 0.037 Uiso 1 1 calc R . . . .
H11B H 0.246882 0.404082 0.397528 0.037 Uiso 1 1 calc R . . . .
C12 C 0.1616(2) 0.04782(15) 1.07841(12) 0.0538(4) Uani 1 1 d . . . . .
H12A H 0.189261 -0.018835 1.045821 0.081 Uiso 1 1 calc GR . . . .
H12B H 0.089604 0.013959 1.158750 0.081 Uiso 1 1 calc GR . . . .
H12C H 0.265299 0.085567 1.081932 0.081 Uiso 1 1 calc GR . . . .
C13 C 0.67983(16) 0.14126(12) 0.67120(11) 0.0379(3) Uani 1 1 d . . . . .
H13A H 0.770436 0.151378 0.600626 0.057 Uiso 1 1 calc GR . . . .
H13B H 0.639878 0.054146 0.708209 0.057 Uiso 1 1 calc GR . . . .
H13C H 0.722046 0.167476 0.728264 0.057 Uiso 1 1 calc GR . . . .
C14 C 0.59655(14) 0.20857(11) 0.36303(10) 0.0310(2) Uani 1 1 d . . . . .
C15 C 0.71691(18) 0.01681(12) 0.37180(14) 0.0444(3) Uani 1 1 d . . . . .
H15A H 0.742754 0.034254 0.284772 0.053 Uiso 1 1 calc R . . . .
H15B H 0.606500 -0.029307 0.407525 0.053 Uiso 1 1 calc R . . . .
C16 C 0.8499(2) -0.05657(14) 0.42496(18) 0.0571(4) Uani 1 1 d . . . . .
H16A H 0.957026 -0.007793 0.392454 0.086 Uiso 1 1 calc GR . . . .
H16B H 0.860972 -0.132745 0.405835 0.086 Uiso 1 1 calc GR . . . .
H16C H 0.819250 -0.077496 0.511620 0.086 Uiso 1 1 calc GR . . . .
C17 C 0.80067(14) 0.36231(10) 0.36692(10) 0.0314(2) Uani 1 1 d . . . . .
C18 C 1.05095(16) 0.40027(16) 0.21416(14) 0.0493(3) Uani 1 1 d D . . . .
H18A H 1.082175 0.474658 0.229557 0.059 Uiso 0.490(5) 1 calc R . P A 1
H18B H 1.107796 0.329490 0.259988 0.059 Uiso 0.490(5) 1 calc R . P A 1
H18C H 1.078978 0.458852 0.131127 0.059 Uiso 0.510(5) 1 calc R . P A 2
H18D H 1.089726 0.439357 0.264914 0.059 Uiso 0.510(5) 1 calc R . P A 2
C19 C 1.1053(4) 0.4194(5) 0.0907(3) 0.0674(12) Uani 0.490(5) 1 d D . P A 1
H19A H 1.066394 0.348533 0.074549 0.101 Uiso 0.490(5) 1 calc GR . P A 1
H19B H 1.228255 0.427953 0.067511 0.101 Uiso 0.490(5) 1 calc GR . P A 1
H19C H 1.058688 0.494807 0.044876 0.101 Uiso 0.490(5) 1 calc GR . P A 1
C19A C 1.1319(4) 0.2944(4) 0.2201(4) 0.0698(12) Uani 0.510(5) 1 d D . P A 2
H19D H 1.109875 0.238382 0.303045 0.105 Uiso 0.510(5) 1 calc GR . P A 2
H19E H 1.253012 0.314093 0.189780 0.105 Uiso 0.510(5) 1 calc GR . P A 2
H19F H 1.091260 0.254383 0.171720 0.105 Uiso 0.510(5) 1 calc GR . P A 2
C20 C 0.55171(15) 0.49712(12) 0.21591(10) 0.0350(3) Uani 1 1 d . . . . .
H20 H 0.657288 0.486132 0.170060 0.042 Uiso 1 1 calc R . . . .
C21 C 0.44307(15) 0.59074(11) 0.15780(10) 0.0337(3) Uani 1 1 d . . . . .
C22 C 0.4129(2) 0.73533(16) -0.02482(12) 0.0560(4) Uani 1 1 d . . . . .
H22A H 0.475190 0.772384 -0.107782 0.084 Uiso 1 1 calc GR . . . .
H22B H 0.390193 0.799759 0.011187 0.084 Uiso 1 1 calc GR . . . .
H22C H 0.306459 0.696454 -0.022262 0.084 Uiso 1 1 calc GR . . . .

loop_
_atom_site_aniso_label
_atom_site_aniso_U_11
_atom_site_aniso_U_22
_atom_site_aniso_U_33
_atom_site_aniso_U_23
_atom_site_aniso_U_13
_atom_site_aniso_U_12
O1 0.0491(5) 0.0522(5) 0.0270(4) -0.0037(4) -0.0021(4) 0.0097(4)
O2 0.0444(5) 0.0456(5) 0.0454(5) -0.0206(4) -0.0180(4) -0.0005(4)
O3 0.0365(4) 0.0359(4) 0.0513(5) -0.0243(4) -0.0142(4) 0.0060(3)
O4 0.0352(4) 0.0430(5) 0.0398(5) -0.0162(4) -0.0128(4) -0.0014(3)
O5 0.0286(4) 0.0545(5) 0.0378(5) -0.0219(4) -0.0017(3) -0.0035(4)
O6 0.0335(4) 0.0487(5) 0.0313(4) -0.0071(4) -0.0073(3) 0.0036(4)
O7 0.0447(5) 0.0581(6) 0.0266(4) -0.0032(4) -0.0055(4) 0.0080(4)
N1 0.0285(5) 0.0319(5) 0.0259(4) -0.0086(4) -0.0084(4) 0.0062(4)
C1 0.0308(5) 0.0277(5) 0.0270(5) -0.0099(4) -0.0083(4) 0.0035(4)
C2 0.0317(6) 0.0314(5) 0.0319(6) -0.0093(4) -0.0085(4) 0.0070(4)
C3 0.0335(6) 0.0363(6) 0.0339(6) -0.0102(5) -0.0036(5) 0.0061(5)
C4 0.0408(6) 0.0344(6) 0.0264(5) -0.0079(4) -0.0051(5) 0.0033(5)
C5 0.0381(6) 0.0327(5) 0.0290(5) -0.0098(4) -0.0115(5) 0.0064(4)
C6 0.0314(5) 0.0285(5) 0.0294(5) -0.0114(4) -0.0106(4) 0.0041(4)
C7 0.0304(5) 0.0305(5) 0.0303(5) -0.0123(4) -0.0109(4) 0.0051(4)
C8 0.0263(5) 0.0312(5) 0.0302(5) -0.0134(4) -0.0079(4) 0.0037(4)
C9 0.0278(5) 0.0324(5) 0.0289(5) -0.0124(4) -0.0068(4) 0.0021(4)
C10 0.0301(5) 0.0325(5) 0.0299(5) -0.0119(4) -0.0092(4) 0.0006(4)
C11 0.0310(5) 0.0354(5) 0.0256(5) -0.0077(4) -0.0091(4) 0.0048(4)
C12 0.0572(9) 0.0589(9) 0.0304(6) 0.0019(6) -0.0081(6) 0.0072(7)
C13 0.0348(6) 0.0417(6) 0.0385(6) -0.0127(5) -0.0141(5) 0.0119(5)
C14 0.0294(5) 0.0364(6) 0.0273(5) -0.0129(4) -0.0032(4) -0.0017(4)
C15 0.0466(7) 0.0388(7) 0.0584(8) -0.0298(6) -0.0126(6) 0.0030(5)
C16 0.0556(9) 0.0441(7) 0.0863(12) -0.0367(8) -0.0242(8) 0.0126(7)
C17 0.0298(5) 0.0310(5) 0.0348(6) -0.0137(4) -0.0065(4) 0.0019(4)
C18 0.0286(6) 0.0688(9) 0.0508(8) -0.0269(7) 0.0018(5) -0.0070(6)
C19 0.0414(17) 0.113(3) 0.054(2) -0.043(2) 0.0032(14) -0.0098(18)
C19A 0.0358(15) 0.073(2) 0.111(3) -0.050(2) -0.0088(17) 0.0161(14)
C20 0.0320(6) 0.0403(6) 0.0304(6) -0.0104(5) -0.0057(4) 0.0012(5)
C21 0.0344(6) 0.0383(6) 0.0260(5) -0.0073(4) -0.0074(4) -0.0039(5)
C22 0.0541(9) 0.0692(10) 0.0299(6) 0.0011(6) -0.0099(6) 0.0113(7)

loop_
_atom_type_symbol
_atom_type_description
_atom_type_scat_dispersion_real
_atom_type_scat_dispersion_imag
_atom_type_scat_source
C C 0.0181 0.0091 'International Tables Vol C Tables 4.2.6.8 and 6.1.1.4'
H H 0.0000 0.0000 'International Tables Vol C Tables 4.2.6.8 and 6.1.1.4'
N N 0.0311 0.0180 'International Tables Vol C Tables 4.2.6.8 and 6.1.1.4'
O O 0.0492 0.0322 'International Tables Vol C Tables 4.2.6.8 and 6.1.1.4'

loop_
_geom_angle_atom_site_label_1
_geom_angle_atom_site_label_2
_geom_angle_atom_site_label_3
_geom_angle
_geom_angle_site_symmetry_1
_geom_angle_site_symmetry_3
_geom_angle_publ_flag
C4 O1 C12 116.87(11) . . ?
C14 O3 C15 116.83(10) . . ?
C17 O5 C18 116.69(10) . . ?
C21 O7 C22 114.97(11) . . ?
C1 N1 C8 109.17(9) . . ?
C1 N1 C11 135.14(9) . . ?
C8 N1 C11 115.68(9) . . ?
N1 C1 C2 130.90(10) . . ?
N1 C1 C6 106.71(10) . . ?
C2 C1 C6 122.29(10) . . ?
C1 C2 H2 121.4 . . ?
C3 C2 C1 117.18(10) . . ?
C3 C2 H2 121.4 . . ?
C2 C3 H3 119.2 . . ?
C2 C3 C4 121.57(11) . . ?
C4 C3 H3 119.2 . . ?
O1 C4 C3 113.66(11) . . ?
C5 C4 O1 124.65(11) . . ?
C5 C4 C3 121.68(11) . . ?
C4 C5 H5 121.0 . . ?
C4 C5 C6 118.01(10) . . ?
C6 C5 H5 121.0 . . ?
C1 C6 C5 119.27(10) . . ?
C1 C6 C7 108.33(10) . . ?
C5 C6 C7 132.34(10) . . ?
C6 C7 C13 125.78(10) . . ?
C8 C7 C6 105.12(9) . . ?
C8 C7 C13 129.10(11) . . ?
N1 C8 C9 108.70(9) . . ?
C7 C8 N1 110.66(10) . . ?
C7 C8 C9 140.03(10) . . ?
C8 C9 C10 102.46(9) . . ?
C8 C9 C14 107.16(9) . . ?
C8 C9 C17 114.38(9) . . ?
C10 C9 C14 110.04(9) . . ?
C17 C9 C10 114.60(9) . . ?
C17 C9 C14 107.90(9) . . ?
C11 C10 C9 109.57(9) . . ?
C20 C10 C9 124.32(11) . . ?
C20 C10 C11 126.11(11) . . ?
N1 C11 C10 102.14(9) . . ?
N1 C11 H11A 111.3 . . ?
N1 C11 H11B 111.3 . . ?
C10 C11 H11A 111.3 . . ?
C10 C11 H11B 111.3 . . ?
H11A C11 H11B 109.2 . . ?
O1 C12 H12A 109.5 . . ?
O1 C12 H12B 109.5 . . ?
O1 C12 H12C 109.5 . . ?
H12A C12 H12B 109.5 . . ?
H12A C12 H12C 109.5 . . ?
H12B C12 H12C 109.5 . . ?
C7 C13 H13A 109.5 . . ?
C7 C13 H13B 109.5 . . ?
C7 C13 H13C 109.5 . . ?
H13A C13 H13B 109.5 . . ?
H13A C13 H13C 109.5 . . ?
H13B C13 H13C 109.5 . . ?
O2 C14 O3 125.45(11) . . ?
O2 C14 C9 124.65(11) . . ?
O3 C14 C9 109.82(9) . . ?
O3 C15 H15A 110.4 . . ?
O3 C15 H15B 110.4 . . ?
O3 C15 C16 106.81(11) . . ?
H15A C15 H15B 108.6 . . ?
C16 C15 H15A 110.4 . . ?
C16 C15 H15B 110.4 . . ?
C15 C16 H16A 109.5 . . ?
C15 C16 H16B 109.5 . . ?
C15 C16 H16C 109.5 . . ?
H16A C16 H16B 109.5 . . ?
H16A C16 H16C 109.5 . . ?
H16B C16 H16C 109.5 . . ?
O4 C17 O5 125.78(11) . . ?
O4 C17 C9 124.90(10) . . ?
O5 C17 C9 109.29(9) . . ?
O5 C18 H18A 109.5 . . ?
O5 C18 H18B 109.5 . . ?
O5 C18 H18C 109.4 . . ?
O5 C18 H18D 109.4 . . ?
H18A C18 H18B 108.1 . . ?
H18C C18 H18D 108.0 . . ?
C19 C18 O5 110.63(17) . . ?
C19 C18 H18A 109.5 . . ?
C19 C18 H18B 109.5 . . ?
C19A C18 O5 111.17(19) . . ?
C19A C18 H18C 109.4 . . ?
C19A C18 H18D 109.4 . . ?
C18 C19 H19A 109.5 . . ?
C18 C19 H19B 109.5 . . ?
C18 C19 H19C 109.5 . . ?
H19A C19 H19B 109.5 . . ?
H19A C19 H19C 109.5 . . ?
H19B C19 H19C 109.5 . . ?
C18 C19A H19D 109.5 . . ?
C18 C19A H19E 109.5 . . ?
C18 C19A H19F 109.5 . . ?
H19D C19A H19E 109.5 . . ?
H19D C19A H19F 109.5 . . ?
H19E C19A H19F 109.5 . . ?
C10 C20 H20 118.9 . . ?
C10 C20 C21 122.19(11) . . ?
C21 C20 H20 118.9 . . ?
O6 C21 O7 123.07(11) . . ?
O6 C21 C20 126.17(11) . . ?
O7 C21 C20 110.76(10) . . ?
O7 C22 H22A 109.5 . . ?
O7 C22 H22B 109.5 . . ?
O7 C22 H22C 109.5 . . ?
H22A C22 H22B 109.5 . . ?
H22A C22 H22C 109.5 . . ?
H22B C22 H22C 109.5 . . ?

loop_
_geom_bond_atom_site_label_1
_geom_bond_atom_site_label_2
_geom_bond_distance
_geom_bond_site_symmetry_2
_geom_bond_publ_flag
O1 C4 1.3805(14) . ?
O1 C12 1.4166(17) . ?
O2 C14 1.1991(14) . ?
O3 C14 1.3243(14) . ?
O3 C15 1.4583(14) . ?
O4 C17 1.1981(14) . ?
O5 C17 1.3352(14) . ?
O5 C18 1.4590(15) . ?
O6 C21 1.2051(16) . ?
O7 C21 1.3458(14) . ?
O7 C22 1.4426(17) . ?
N1 C1 1.3727(14) . ?
N1 C8 1.3740(14) . ?
N1 C11 1.4502(14) . ?
C1 C2 1.3962(16) . ?
C1 C6 1.4133(15) . ?
C2 H2 0.9500 . ?
C2 C3 1.3780(16) . ?
C3 H3 0.9500 . ?
C3 C4 1.4066(17) . ?
C4 C5 1.3775(17) . ?
C5 H5 0.9500 . ?
C5 C6 1.4146(16) . ?
C6 C7 1.4356(16) . ?
C7 C8 1.3738(16) . ?
C7 C13 1.4962(15) . ?
C8 C9 1.5085(15) . ?
C9 C10 1.5394(15) . ?
C9 C14 1.5442(15) . ?
C9 C17 1.5326(15) . ?
C10 C11 1.5145(16) . ?
C10 C20 1.3335(16) . ?
C11 H11A 0.9900 . ?
C11 H11B 0.9900 . ?
C12 H12A 0.9800 . ?
C12 H12B 0.9800 . ?
C12 H12C 0.9800 . ?
C13 H13A 0.9800 . ?
C13 H13B 0.9800 . ?
C13 H13C 0.9800 . ?
C15 H15A 0.9900 . ?
C15 H15B 0.9900 . ?
C15 C16 1.488(2) . ?
C16 H16A 0.9800 . ?
C16 H16B 0.9800 . ?
C16 H16C 0.9800 . ?
C18 H18A 0.9900 . ?
C18 H18B 0.9900 . ?
C18 H18C 0.9900 . ?
C18 H18D 0.9900 . ?
C18 C19 1.420(4) . ?
C18 C19A 1.359(4) . ?
C19 H19A 0.9800 . ?
C19 H19B 0.9800 . ?
C19 H19C 0.9800 . ?
C19A H19D 0.9800 . ?
C19A H19E 0.9800 . ?
C19A H19F 0.9800 . ?
C20 H20 0.9500 . ?
C20 C21 1.4720(17) . ?
C22 H22A 0.9800 . ?
C22 H22B 0.9800 . ?
C22 H22C 0.9800 . ?

loop_
_geom_torsion_atom_site_label_1
_geom_torsion_atom_site_label_2
_geom_torsion_atom_site_label_3
_geom_torsion_atom_site_label_4
_geom_torsion
_geom_torsion_site_symmetry_1
_geom_torsion_site_symmetry_2
_geom_torsion_site_symmetry_3
_geom_torsion_site_symmetry_4
_geom_torsion_publ_flag
O1 C4 C5 C6 179.37(11) . . . . ?
N1 C1 C2 C3 177.20(11) . . . . ?
N1 C1 C6 C5 -178.18(9) . . . . ?
N1 C1 C6 C7 -0.71(12) . . . . ?
N1 C8 C9 C10 11.29(11) . . . . ?
N1 C8 C9 C14 -104.52(10) . . . . ?
N1 C8 C9 C17 135.92(10) . . . . ?
C1 N1 C8 C7 -1.29(13) . . . . ?
C1 N1 C8 C9 171.60(9) . . . . ?
C1 N1 C11 C10 -178.94(11) . . . . ?
C1 C2 C3 C4 -0.40(18) . . . . ?
C1 C6 C7 C8 -0.05(12) . . . . ?
C1 C6 C7 C13 -179.56(11) . . . . ?
C2 C1 C6 C5 -1.46(17) . . . . ?
C2 C1 C6 C7 176.01(10) . . . . ?
C2 C3 C4 O1 -179.56(11) . . . . ?
C2 C3 C4 C5 -0.5(2) . . . . ?
C3 C4 C5 C6 0.36(18) . . . . ?
C4 C5 C6 C1 0.56(17) . . . . ?
C4 C5 C6 C7 -176.19(12) . . . . ?
C5 C6 C7 C8 176.97(12) . . . . ?
C5 C6 C7 C13 -2.5(2) . . . . ?
C6 C1 C2 C3 1.36(17) . . . . ?
C6 C7 C8 N1 0.80(12) . . . . ?
C6 C7 C8 C9 -168.68(13) . . . . ?
C7 C8 C9 C10 -179.10(14) . . . . ?
C7 C8 C9 C14 65.08(17) . . . . ?
C7 C8 C9 C17 -54.47(18) . . . . ?
C8 N1 C1 C2 -175.12(11) . . . . ?
C8 N1 C1 C6 1.20(12) . . . . ?
C8 N1 C11 C10 -0.55(12) . . . . ?
C8 C9 C10 C11 -11.82(11) . . . . ?
C8 C9 C10 C20 168.97(11) . . . . ?
C8 C9 C14 O2 94.13(13) . . . . ?
C8 C9 C14 O3 -82.64(11) . . . . ?
C8 C9 C17 O4 -4.25(16) . . . . ?
C8 C9 C17 O5 174.01(9) . . . . ?
C9 C10 C11 N1 7.97(11) . . . . ?
C9 C10 C20 C21 178.15(10) . . . . ?
C10 C9 C14 O2 -16.54(15) . . . . ?
C10 C9 C14 O3 166.69(9) . . . . ?
C10 C9 C17 O4 113.66(13) . . . . ?
C10 C9 C17 O5 -68.08(12) . . . . ?
C10 C20 C21 O6 2.8(2) . . . . ?
C10 C20 C21 O7 -176.10(11) . . . . ?
C11 N1 C1 C2 3.3(2) . . . . ?
C11 N1 C1 C6 179.67(11) . . . . ?
C11 N1 C8 C7 179.91(9) . . . . ?
C11 N1 C8 C9 -7.20(13) . . . . ?
C11 C10 C20 C21 -0.94(19) . . . . ?
C12 O1 C4 C3 174.38(12) . . . . ?
C12 O1 C4 C5 -4.7(2) . . . . ?
C13 C7 C8 N1 -179.70(11) . . . . ?
C13 C7 C8 C9 10.8(2) . . . . ?
C14 O3 C15 C16 -176.18(12) . . . . ?
C14 C9 C10 C11 101.90(10) . . . . ?
C14 C9 C10 C20 -77.32(14) . . . . ?
C14 C9 C17 O4 -123.38(12) . . . . ?
C14 C9 C17 O5 54.88(12) . . . . ?
C15 O3 C14 O2 3.97(17) . . . . ?
C15 O3 C14 C9 -179.29(10) . . . . ?
C17 O5 C18 C19 -176.6(2) . . . . ?
C17 O5 C18 C19A 96.1(2) . . . . ?
C17 C9 C10 C11 -136.30(10) . . . . ?
C17 C9 C10 C20 44.48(15) . . . . ?
C17 C9 C14 O2 -142.24(12) . . . . ?
C17 C9 C14 O3 40.99(12) . . . . ?
C18 O5 C17 O4 3.29(18) . . . . ?
C18 O5 C17 C9 -174.96(11) . . . . ?
C20 C10 C11 N1 -172.83(11) . . . . ?
C22 O7 C21 O6 0.25(19) . . . . ?
C22 O7 C21 C20 179.20(12) . . . . ?
